data_4075218
loop_
_publ_author_name
'Laitar, David S.'
'Tsui, Emily Y.'
'Sadighi, Joseph P.'

_publ_section_title
;
 Copper(I) \b-Boroalkyls from Alkene Insertion:&#x00A0; Isolation and
 Rearrangement
;
_journal_issue 10
_journal_name_full Organometallics
_journal_page_first 2405
_journal_paper_doi 10.1021/om060131u
_journal_volume 25
_journal_year 2006
_chemical_formula_sum 'C43.5 H62 B Cu N2 O2'
_chemical_formula_weight 719.30
_chemical_name_systematic
; 
 ? 
;
_space_group_IT_number 14
_symmetry_cell_setting monoclinic
_symmetry_space_group_name_Hall '-P 2yn'
_symmetry_space_group_name_H-M 'P 1 21/n 1'
_atom_sites_solution_hydrogens geom
_atom_sites_solution_primary direct
_atom_sites_solution_secondary difmap
_audit_creation_method SHELXL-97
_cell_angle_alpha 90.00
_cell_angle_beta 106.996(2)
_cell_angle_gamma 90.00
_cell_formula_units_Z 4
_cell_length_a 20.3264(8)
_cell_length_b 9.6981(4)
_cell_length_c 21.9595(8)
_cell_measurement_reflns_used 5137
_cell_measurement_temperature 100(2)
_cell_measurement_theta_max 25.05
_cell_measurement_theta_min 2.31
_cell_volume 4139.8(3)
_computing_cell_refinement 'SAINT 5 (Bruker-AXS, 2003)'
_computing_data_collection 'SMART 5 (Bruker-AXS, 2003)'
_computing_data_reduction 'SAINT 5 (Bruker-AXS, 2003)'
_computing_molecular_graphics 'Bruker SHELXTL'
_computing_publication_material 'Bruker SHELXTL'
_computing_structure_refinement 'SHELXL-97 (Sheldrick, 1997)'
_computing_structure_solution 'SHELXS-97 (Sheldrick, 1990)'
_diffrn_ambient_temperature 100(2)
_diffrn_measured_fraction_theta_full 1.000
_diffrn_measured_fraction_theta_max 1.000
_diffrn_measurement_device_type 'Bruker Smart APEX CCD'
_diffrn_measurement_method 'omega and phi scans'
_diffrn_radiation_monochromator graphite
_diffrn_radiation_source 'fine-focus sealed tube'
_diffrn_radiation_type MoK\a
_diffrn_radiation_wavelength 0.71073
_diffrn_reflns_av_R_equivalents 0.0826
_diffrn_reflns_av_sigmaI/netI 0.0581
_diffrn_reflns_limit_h_max 24
_diffrn_reflns_limit_h_min -23
_diffrn_reflns_limit_k_max 11
_diffrn_reflns_limit_k_min -11
_diffrn_reflns_limit_l_max 25
_diffrn_reflns_limit_l_min -26
_diffrn_reflns_number 46339
_diffrn_reflns_theta_full 25.02
_diffrn_reflns_theta_max 25.02
_diffrn_reflns_theta_min 1.94
_exptl_absorpt_coefficient_mu 0.563
_exptl_absorpt_correction_T_max 0.9724
_exptl_absorpt_correction_T_min 0.8957
_exptl_absorpt_correction_type multi-scan
_exptl_absorpt_process_details sadabs
_exptl_crystal_colour colorless
_exptl_crystal_density_diffrn 1.154
_exptl_crystal_density_meas ?
_exptl_crystal_density_method 'not measured'
_exptl_crystal_description rod
_exptl_crystal_F_000 1548
_exptl_crystal_size_max 0.20
_exptl_crystal_size_mid 0.05
_exptl_crystal_size_min 0.05
_refine_diff_density_max 0.625
_refine_diff_density_min -0.365
_refine_diff_density_rms 0.068
_refine_ls_extinction_method none
_refine_ls_goodness_of_fit_ref 1.133
_refine_ls_hydrogen_treatment constr
_refine_ls_matrix_type full
_refine_ls_number_parameters 544
_refine_ls_number_reflns 7312
_refine_ls_number_restraints 285
_refine_ls_restrained_S_all 1.126
_refine_ls_R_factor_all 0.0929
_refine_ls_R_factor_gt 0.0657
_refine_ls_shift/su_max 0.001
_refine_ls_shift/su_mean 0.000
_refine_ls_structure_factor_coef Fsqd
_refine_ls_weighting_details 'calc w=1/[\s^2^(Fo^2^)+(0.0374P)^2^+8.5130P] where P=(Fo^2^+2Fc^2^)/3'
_refine_ls_weighting_scheme calc
_refine_ls_wR_factor_gt 0.1349
_refine_ls_wR_factor_ref 0.1449
_reflns_number_gt 5529
_reflns_number_total 7312
_reflns_threshold_expression >2sigma(I)
_cod_data_source_file om060131usi20060210_113011.cif
_cod_data_source_block 05205
_cod_depositor_comments
;
The following automatic conversions were performed:

'_symmetry_cell_setting' value 'Monoclinic' changed to 'monoclinic'
according to /home/saulius/struct/CIF-dictionaries/cif_core.dic
dictionary named 'cif_core.dic' version 2.4.1 from 2010-06-29.

Automatic conversion script
Id: cif_fix_values 1715 2011-07-08 13:25:40Z adriana 

The following automatic conversions were performed:

'_exptl_crystal_density_meas' value 'not measured' was changed to '?'
- the value is perceived as not measured.

Automatic conversion script
Id: cif_fix_values 3008 2015-01-20 13:52:24Z robertas 
;
_cod_original_sg_symbol_H-M P2(1)/n
_cod_original_formula_sum 'C43.50 H62 B Cu N2 O2'
_cod_database_code 4075218

loop_
_symmetry_equiv_pos_as_xyz
'x, y, z'
'-x+1/2, y+1/2, -z+1/2'
'-x, -y, -z'
'x-1/2, -y-1/2, z-1/2'

loop_
_atom_site_label
_atom_site_type_symbol
_atom_site_fract_x
_atom_site_fract_y
_atom_site_fract_z
_atom_site_U_iso_or_equiv
_atom_site_adp_type
_atom_site_occupancy
_atom_site_symmetry_multiplicity
_atom_site_calc_flag
_atom_site_refinement_flags
_atom_site_disorder_assembly
_atom_site_disorder_group
Cu1 Cu 0.89437(2) 0.47673(4) 0.14255(2) 0.02585(15) Uani 1 1 d . . .
C28 C 0.90178(19) 0.6765(3) 0.13801(18) 0.0230(8) Uani 1 1 d . . .
H28 H 0.9029 0.7139 0.1807 0.028 Uiso 1 1 calc R . .
N2 N 0.82025(16) 0.2175(3) 0.11052(16) 0.0300(8) Uani 1 1 d . A .
N1 N 0.92281(16) 0.1784(3) 0.16871(16) 0.0288(8) Uani 1 1 d . . .
C1 C 0.87990(18) 0.2833(4) 0.14128(19) 0.0263(9) Uani 1 1 d . . .
C30 C 0.83495(19) 0.7206(3) 0.09228(18) 0.0228(8) Uani 1 1 d . . .
C31 C 0.7742(2) 0.7279(4) 0.1106(2) 0.0311(9) Uani 1 1 d . . .
H31 H 0.7755 0.7024 0.1527 0.037 Uiso 1 1 calc R . .
O2 O 1.09458(15) 0.6823(3) 0.18542(15) 0.0453(8) Uani 1 1 d . . .
O1 O 1.02827(15) 0.7796(3) 0.24093(14) 0.0446(8) Uani 1 1 d . . .
C17 C 0.7101(2) 0.3204(4) 0.1051(2) 0.0335(10) Uani 1 1 d . A .
C29 C 0.9665(2) 0.7279(4) 0.1234(2) 0.0358(10) Uani 1 1 d . . .
H29A H 0.9583 0.8226 0.1059 0.043 Uiso 1 1 calc R . .
H29B H 0.9761 0.6681 0.0905 0.043 Uiso 1 1 calc R . .
C22 C 0.7180(2) 0.2838(5) 0.1741(2) 0.0386(10) Uani 1 1 d . . .
H22 H 0.7587 0.2212 0.1887 0.046 Uiso 1 1 calc R . .
C35 C 0.8289(2) 0.7571(4) 0.02946(19) 0.0314(9) Uani 1 1 d . . .
H35 H 0.8684 0.7527 0.0147 0.038 Uiso 1 1 calc R . .
C21 C 0.7535(2) 0.3288(4) 0.0122(2) 0.0406(11) Uani 1 1 d DU A .
C25 C 0.8080(3) 0.2928(5) -0.0199(2) 0.0571(13) Uani 1 1 d DU . .
H25A H 0.8537 0.2816 0.0129 0.069 Uiso 0.68(2) 1 calc PR A 1
H25B H 0.8411 0.2381 0.0143 0.069 Uiso 0.32(2) 1 calc PR A 2
C26A C 0.8123(9) 0.4105(8) -0.0685(6) 0.063(4) Uani 0.68(2) 1 d PDU A 1
H26A H 0.8479 0.3873 -0.0887 0.095 Uiso 0.68(2) 1 calc PR A 1
H26B H 0.8237 0.4982 -0.0457 0.095 Uiso 0.68(2) 1 calc PR A 1
H26C H 0.7678 0.4188 -0.1012 0.095 Uiso 0.68(2) 1 calc PR A 1
C27A C 0.7880(11) 0.1598(13) -0.0571(8) 0.075(5) Uani 0.68(2) 1 d PDU A 1
H27A H 0.8234 0.1354 -0.0774 0.112 Uiso 0.68(2) 1 calc PR A 1
H27B H 0.7438 0.1723 -0.0898 0.112 Uiso 0.68(2) 1 calc PR A 1
H27C H 0.7838 0.0857 -0.0281 0.112 Uiso 0.68(2) 1 calc PR A 1
C26B C 0.8538(13) 0.4030(17) -0.0320(16) 0.065(7) Uani 0.32(2) 1 d PDU A 2
H26D H 0.8865 0.3626 -0.0521 0.098 Uiso 0.32(2) 1 calc PR A 2
H26E H 0.8790 0.4463 0.0084 0.098 Uiso 0.32(2) 1 calc PR A 2
H26F H 0.8259 0.4727 -0.0604 0.098 Uiso 0.32(2) 1 calc PR A 2
C27B C 0.787(2) 0.187(3) -0.0733(15) 0.078(9) Uani 0.32(2) 1 d PDU A 2
H27D H 0.8262 0.1709 -0.0904 0.117 Uiso 0.32(2) 1 calc PR A 2
H27E H 0.7481 0.2227 -0.1073 0.117 Uiso 0.32(2) 1 calc PR A 2
H27F H 0.7744 0.1009 -0.0568 0.117 Uiso 0.32(2) 1 calc PR A 2
B1 B 1.0312(2) 0.7286(5) 0.1844(2) 0.0336(11) Uani 1 1 d . . .
C37 C 1.1404(2) 0.7198(4) 0.2466(2) 0.0354(10) Uani 1 1 d . . .
C2 C 0.8906(2) 0.0517(4) 0.1551(2) 0.0379(11) Uani 1 1 d . A .
H2 H 0.9102 -0.0357 0.1693 0.045 Uiso 1 1 calc R . .
C9 C 1.0434(2) 0.2042(4) 0.1739(2) 0.0372(11) Uani 1 1 d . . .
C7 C 1.1273(2) 0.2361(4) 0.2760(3) 0.0438(12) Uani 1 1 d . . .
H7 H 1.1738 0.2494 0.3004 0.053 Uiso 1 1 calc R . .
C6 C 1.0768(2) 0.2296(4) 0.3061(2) 0.0399(11) Uani 1 1 d . . .
H6 H 1.0890 0.2380 0.3512 0.048 Uiso 1 1 calc R . .
C32 C 0.7130(2) 0.7711(4) 0.0692(2) 0.0376(10) Uani 1 1 d . . .
H32 H 0.6730 0.7749 0.0832 0.045 Uiso 1 1 calc R . .
C4 C 0.9934(2) 0.1977(4) 0.2056(2) 0.0306(10) Uani 1 1 d . . .
C34 C 0.7671(2) 0.7996(4) -0.0118(2) 0.0373(10) Uani 1 1 d . . .
H34 H 0.7650 0.8227 -0.0544 0.045 Uiso 1 1 calc R . .
C20 C 0.6949(3) 0.4004(5) -0.0204(2) 0.0502(14) Uani 1 1 d . . .
H20 H 0.6889 0.4276 -0.0632 0.060 Uiso 1 1 calc R A .
C16 C 0.7593(2) 0.2907(4) 0.07488(19) 0.0308(10) Uani 1 1 d . . .
C5 C 1.0080(2) 0.2109(4) 0.2717(2) 0.0342(10) Uani 1 1 d . . .
C33 C 0.7087(2) 0.8093(4) 0.0072(2) 0.0391(11) Uani 1 1 d . . .
H33 H 0.6666 0.8411 -0.0211 0.047 Uiso 1 1 calc R . .
C10 C 0.9515(2) 0.2102(4) 0.3041(2) 0.0384(10) Uani 1 1 d . . .
H10 H 0.9092 0.1715 0.2732 0.046 Uiso 1 1 calc R . .
C41 C 1.1935(2) 0.6048(5) 0.2672(3) 0.0557(14) Uani 1 1 d . . .
H41A H 1.1698 0.5164 0.2660 0.084 Uiso 1 1 calc R . .
H41B H 1.2226 0.6227 0.3106 0.084 Uiso 1 1 calc R . .
H41C H 1.2221 0.6016 0.2382 0.084 Uiso 1 1 calc R . .
C3 C 0.8264(2) 0.0754(4) 0.1182(2) 0.0365(10) Uani 1 1 d . . .
H3 H 0.7919 0.0084 0.1007 0.044 Uiso 1 1 calc R A .
C11 C 0.9349(3) 0.3572(5) 0.3200(2) 0.0516(13) Uani 1 1 d . . .
H11A H 0.9743 0.3955 0.3528 0.077 Uiso 1 1 calc R . .
H11B H 0.8946 0.3560 0.3358 0.077 Uiso 1 1 calc R . .
H11C H 0.9252 0.4145 0.2816 0.077 Uiso 1 1 calc R . .
C36 C 1.0930(2) 0.7384(4) 0.2889(2) 0.0387(11) Uani 1 1 d . . .
C19 C 0.6451(3) 0.4327(5) 0.0082(2) 0.0502(13) Uani 1 1 d . A .
H19 H 0.6054 0.4827 -0.0147 0.060 Uiso 1 1 calc R . .
C13 C 1.0259(3) 0.1935(5) 0.1020(2) 0.0490(12) Uani 1 1 d . . .
H13 H 0.9766 0.1649 0.0855 0.059 Uiso 1 1 calc R . .
C40 C 1.1767(2) 0.8518(4) 0.2367(2) 0.0480(12) Uani 1 1 d . . .
H40A H 1.2009 0.8358 0.2048 0.072 Uiso 1 1 calc R . .
H40B H 1.2098 0.8792 0.2771 0.072 Uiso 1 1 calc R . .
H40C H 1.1426 0.9252 0.2220 0.072 Uiso 1 1 calc R . .
C18 C 0.6526(2) 0.3929(5) 0.0696(2) 0.0440(12) Uani 1 1 d . . .
H18 H 0.6176 0.4154 0.0886 0.053 Uiso 1 1 calc R A .
C39 C 1.0780(3) 0.6072(5) 0.3177(3) 0.0623(15) Uani 1 1 d . . .
H39A H 1.0422 0.6232 0.3385 0.093 Uiso 1 1 calc R . .
H39B H 1.1199 0.5744 0.3492 0.093 Uiso 1 1 calc R . .
H39C H 1.0622 0.5376 0.2842 0.093 Uiso 1 1 calc R . .
C8 C 1.1113(2) 0.2237(4) 0.2111(3) 0.0446(12) Uani 1 1 d . . .
H8 H 1.1469 0.2285 0.1911 0.054 Uiso 1 1 calc R . .
C38 C 1.1139(3) 0.8518(5) 0.3388(2) 0.0522(13) Uani 1 1 d . . .
H38A H 1.1151 0.9403 0.3177 0.078 Uiso 1 1 calc R . .
H38B H 1.1596 0.8314 0.3678 0.078 Uiso 1 1 calc R . .
H38C H 1.0804 0.8566 0.3630 0.078 Uiso 1 1 calc R . .
C14 C 1.0332(3) 0.3349(5) 0.0729(3) 0.0724(18) Uani 1 1 d . . .
H14A H 1.0033 0.4019 0.0853 0.109 Uiso 1 1 calc R . .
H14B H 1.0198 0.3271 0.0264 0.109 Uiso 1 1 calc R . .
H14C H 1.0811 0.3657 0.0886 0.109 Uiso 1 1 calc R . .
C15 C 1.0693(3) 0.0849(5) 0.0806(3) 0.0555(14) Uani 1 1 d . . .
H15A H 1.1181 0.1097 0.0967 0.083 Uiso 1 1 calc R . .
H15B H 1.0557 0.0812 0.0340 0.083 Uiso 1 1 calc R . .
H15C H 1.0620 -0.0055 0.0974 0.083 Uiso 1 1 calc R . .
C12 C 0.9689(3) 0.1198(5) 0.3632(3) 0.0623(15) Uani 1 1 d . . .
H12A H 0.9759 0.0246 0.3514 0.093 Uiso 1 1 calc R . .
H12B H 0.9310 0.1227 0.3823 0.093 Uiso 1 1 calc R . .
H12C H 1.0111 0.1537 0.3939 0.093 Uiso 1 1 calc R . .
C24 C 0.6559(3) 0.2064(6) 0.1826(3) 0.0771(19) Uani 1 1 d . . .
H24A H 0.6156 0.2671 0.1712 0.116 Uiso 1 1 calc R . .
H24B H 0.6655 0.1772 0.2270 0.116 Uiso 1 1 calc R . .
H24C H 0.6468 0.1251 0.1548 0.116 Uiso 1 1 calc R . .
C23 C 0.7331(3) 0.4108(6) 0.2163(2) 0.0685(16) Uani 1 1 d . . .
H23A H 0.7753 0.4549 0.2131 0.103 Uiso 1 1 calc R . .
H23B H 0.7390 0.3838 0.2606 0.103 Uiso 1 1 calc R . .
H23C H 0.6946 0.4758 0.2026 0.103 Uiso 1 1 calc R . .
C1X C 1.0097(11) 0.630(2) 0.4929(11) 0.053(3) Uani 0.320(6) 1 d PDU B -1
H1X1 H 1.0010 0.7174 0.4693 0.080 Uiso 0.320(6) 1 calc PR B -1
H1X2 H 1.0310 0.5646 0.4704 0.080 Uiso 0.320(6) 1 calc PR B -1
H1X3 H 1.0408 0.6467 0.5357 0.080 Uiso 0.320(6) 1 calc PR B -1
C2X C 0.9476(7) 0.5762(15) 0.4975(7) 0.049(2) Uani 0.320(6) 1 d PDU B -1
H2X1 H 0.9234 0.6455 0.5162 0.059 Uiso 0.320(6) 1 calc PR B -1
H2X2 H 0.9175 0.5508 0.4548 0.059 Uiso 0.320(6) 1 calc PR B -1
C3X C 0.9630(8) 0.4598(13) 0.5364(8) 0.046(2) Uani 0.320(6) 1 d PDU B -1
H3X1 H 0.9894 0.4937 0.5791 0.055 Uiso 0.320(6) 1 calc PR B -1
H3X2 H 0.9184 0.4266 0.5406 0.055 Uiso 0.320(6) 1 calc PR B -1
C4X C 0.9967(11) 0.3457(19) 0.5257(11) 0.049(2) Uani 0.320(6) 1 d PDU B -1
H4X1 H 1.0022 0.3582 0.4827 0.059 Uiso 0.320(6) 1 calc PR B -1
H4X2 H 1.0435 0.3517 0.5559 0.059 Uiso 0.320(6) 1 calc PR B -1
C5X C 0.9776(9) 0.2181(15) 0.5279(8) 0.046(3) Uani 0.320(6) 1 d PDU B -1
H5X1 H 1.0081 0.1574 0.5128 0.069 Uiso 0.320(6) 1 calc PR B -1
H5X2 H 0.9302 0.2069 0.5006 0.069 Uiso 0.320(6) 1 calc PR B -1
H5X3 H 0.9800 0.1941 0.5718 0.069 Uiso 0.320(6) 1 calc PR B -1
C1Y C 0.9700(15) 0.665(3) 0.4878(15) 0.053(4) Uani 0.180(6) 1 d PDU B -2
H1Y1 H 0.9907 0.7164 0.4595 0.079 Uiso 0.180(6) 1 calc PR B -2
H1Y2 H 0.9742 0.7194 0.5264 0.079 Uiso 0.180(6) 1 calc PR B -2
H1Y3 H 0.9213 0.6482 0.4660 0.079 Uiso 0.180(6) 1 calc PR B -2
C2Y C 1.0035(12) 0.542(2) 0.5039(15) 0.048(2) Uani 0.180(6) 1 d PDU B -2
H2Y1 H 1.0416 0.5522 0.5438 0.057 Uiso 0.180(6) 1 calc PR B -2
H2Y2 H 1.0233 0.5120 0.4698 0.057 Uiso 0.180(6) 1 calc PR B -2
C3Y C 0.9570(15) 0.443(2) 0.5122(15) 0.048(2) Uani 0.180(6) 1 d PDU B -2
H3Y1 H 0.9525 0.4497 0.5558 0.058 Uiso 0.180(6) 1 calc PR B -2
H3Y2 H 0.9112 0.4592 0.4814 0.058 Uiso 0.180(6) 1 calc PR B -2
C4Y C 0.9809(17) 0.313(3) 0.5027(14) 0.048(3) Uani 0.180(6) 1 d PDU B -2
H4Y1 H 0.9480 0.2713 0.4648 0.058 Uiso 0.180(6) 1 calc PR B -2
H4Y2 H 1.0255 0.3237 0.4934 0.058 Uiso 0.180(6) 1 calc PR B -2
C5Y C 0.9892(19) 0.229(3) 0.5514(14) 0.048(4) Uani 0.180(6) 1 d PDU B -2
H5Y1 H 1.0123 0.1448 0.5438 0.071 Uiso 0.180(6) 1 calc PR B -2
H5Y2 H 0.9442 0.2054 0.5564 0.071 Uiso 0.180(6) 1 calc PR B -2
H5Y3 H 1.0173 0.2741 0.5902 0.071 Uiso 0.180(6) 1 calc PR B -2

loop_
_atom_site_aniso_label
_atom_site_aniso_U_11
_atom_site_aniso_U_22
_atom_site_aniso_U_33
_atom_site_aniso_U_23
_atom_site_aniso_U_13
_atom_site_aniso_U_12
Cu1 0.0273(3) 0.0161(2) 0.0323(3) 0.0016(2) 0.00574(19) -0.0010(2)
C28 0.027(2) 0.0186(18) 0.027(2) -0.0008(16) 0.0122(17) -0.0025(15)
N2 0.0328(19) 0.0196(16) 0.037(2) 0.0001(14) 0.0086(16) -0.0031(14)
N1 0.0275(18) 0.0162(15) 0.042(2) 0.0048(14) 0.0085(16) 0.0024(13)
C1 0.026(2) 0.0200(18) 0.036(2) 0.0017(17) 0.0137(19) -0.0013(15)
C30 0.027(2) 0.0120(16) 0.033(2) -0.0030(15) 0.0135(17) -0.0047(14)
C31 0.037(2) 0.0233(19) 0.034(2) 0.0050(17) 0.012(2) -0.0033(18)
O2 0.0391(18) 0.0507(19) 0.0468(19) -0.0061(15) 0.0138(15) -0.0017(15)
O1 0.0370(17) 0.0510(19) 0.0428(19) -0.0055(15) 0.0067(15) 0.0113(14)
C17 0.032(2) 0.027(2) 0.037(2) -0.0012(18) 0.003(2) -0.0024(18)
C29 0.042(3) 0.029(2) 0.037(2) -0.0003(19) 0.012(2) 0.0022(19)
C22 0.034(2) 0.045(3) 0.035(2) 0.005(2) 0.006(2) 0.004(2)
C35 0.034(2) 0.028(2) 0.034(2) -0.0021(18) 0.0117(19) -0.0009(17)
C21 0.047(3) 0.033(2) 0.036(3) -0.0055(19) 0.003(2) -0.013(2)
C25 0.067(3) 0.064(3) 0.042(3) -0.002(2) 0.017(3) -0.008(3)
C26A 0.085(9) 0.047(4) 0.073(7) -0.013(4) 0.046(7) -0.019(5)
C27A 0.138(12) 0.035(5) 0.070(8) 0.012(5) 0.061(9) 0.014(6)
C26B 0.049(13) 0.071(11) 0.083(17) -0.001(11) 0.032(12) -0.003(8)
C27B 0.12(2) 0.039(14) 0.064(17) -0.007(13) 0.014(13) 0.016(11)
B1 0.033(3) 0.030(2) 0.044(3) -0.002(2) 0.021(2) -0.001(2)
C37 0.038(2) 0.026(2) 0.039(3) 0.0004(18) 0.006(2) -0.0028(18)
C2 0.047(3) 0.015(2) 0.052(3) 0.0029(18) 0.016(2) -0.0011(18)
C9 0.038(3) 0.025(2) 0.054(3) 0.009(2) 0.021(2) 0.0076(18)
C7 0.027(2) 0.027(2) 0.075(4) 0.008(2) 0.010(2) -0.0004(18)
C6 0.038(3) 0.025(2) 0.053(3) 0.006(2) 0.006(2) 0.0011(19)
C32 0.025(2) 0.037(2) 0.053(3) 0.003(2) 0.014(2) -0.0008(18)
C4 0.030(2) 0.0180(19) 0.044(3) 0.0094(17) 0.009(2) 0.0023(16)
C34 0.038(3) 0.039(2) 0.030(2) -0.0016(19) 0.004(2) -0.004(2)
C20 0.059(3) 0.042(3) 0.036(3) 0.011(2) -0.008(3) -0.020(2)
C16 0.034(2) 0.0175(18) 0.034(2) -0.0011(17) -0.0004(19) -0.0059(17)
C5 0.032(2) 0.0168(19) 0.054(3) 0.0073(18) 0.012(2) 0.0006(16)
C33 0.031(2) 0.036(2) 0.042(3) 0.002(2) -0.001(2) -0.0009(19)
C10 0.030(2) 0.041(2) 0.043(3) 0.006(2) 0.011(2) -0.0045(19)
C41 0.044(3) 0.040(3) 0.084(4) 0.003(3) 0.021(3) 0.006(2)
C3 0.044(3) 0.0181(18) 0.047(3) -0.0049(18) 0.013(2) -0.0028(18)
C11 0.061(3) 0.046(3) 0.055(3) 0.008(2) 0.030(3) 0.010(2)
C36 0.041(3) 0.031(2) 0.042(3) -0.0040(19) 0.009(2) -0.0055(19)
C19 0.046(3) 0.035(2) 0.056(3) 0.012(2) -0.007(3) -0.002(2)
C13 0.049(3) 0.051(3) 0.056(3) 0.007(2) 0.028(3) 0.007(2)
C40 0.047(3) 0.035(2) 0.062(3) 0.005(2) 0.016(2) -0.007(2)
C18 0.038(3) 0.040(3) 0.049(3) 0.002(2) 0.004(2) 0.003(2)
C39 0.088(4) 0.049(3) 0.064(4) -0.005(3) 0.044(3) -0.016(3)
C8 0.034(3) 0.034(2) 0.071(4) 0.011(2) 0.024(2) 0.004(2)
C38 0.074(4) 0.038(3) 0.042(3) -0.010(2) 0.012(3) -0.001(2)
C14 0.107(5) 0.053(3) 0.075(4) 0.023(3) 0.056(4) 0.027(3)
C15 0.060(3) 0.042(3) 0.074(4) 0.000(3) 0.035(3) -0.002(2)
C12 0.063(4) 0.058(3) 0.073(4) 0.031(3) 0.031(3) 0.005(3)
C24 0.084(4) 0.085(4) 0.054(4) 0.021(3) 0.008(3) -0.036(4)
C23 0.098(5) 0.061(3) 0.045(3) -0.005(3) 0.019(3) -0.015(3)
C1X 0.050(6) 0.061(7) 0.047(7) -0.005(6) 0.011(6) -0.014(5)
C2X 0.040(5) 0.058(5) 0.046(5) -0.001(4) 0.009(5) -0.005(4)
C3X 0.037(4) 0.058(4) 0.042(5) -0.002(4) 0.011(5) -0.004(4)
C4X 0.039(5) 0.061(4) 0.045(6) -0.001(4) 0.008(5) -0.003(4)
C5X 0.034(6) 0.060(5) 0.041(7) 0.010(6) 0.005(6) 0.004(5)
C1Y 0.046(7) 0.060(6) 0.048(7) 0.000(6) 0.007(7) -0.003(6)
C2Y 0.039(5) 0.058(5) 0.045(5) -0.001(5) 0.011(5) -0.004(4)
C3Y 0.038(5) 0.059(4) 0.046(5) 0.000(4) 0.011(5) -0.003(4)
C4Y 0.038(5) 0.060(5) 0.045(6) -0.001(5) 0.010(5) -0.004(4)
C5Y 0.035(7) 0.063(6) 0.044(8) 0.000(6) 0.010(7) 0.000(6)

loop_
_atom_type_symbol
_atom_type_description
_atom_type_scat_dispersion_real
_atom_type_scat_dispersion_imag
_atom_type_scat_source
C C 0.0033 0.0016 'International Tables Vol C Tables 4.2.6.8 and 6.1.1.4'
H H 0.0000 0.0000 'International Tables Vol C Tables 4.2.6.8 and 6.1.1.4'
B B 0.0013 0.0007 'International Tables Vol C Tables 4.2.6.8 and 6.1.1.4'
N N 0.0061 0.0033 'International Tables Vol C Tables 4.2.6.8 and 6.1.1.4'
O O 0.0106 0.0060 'International Tables Vol C Tables 4.2.6.8 and 6.1.1.4'
Cu Cu 0.3201 1.2651 'International Tables Vol C Tables 4.2.6.8 and 6.1.1.4'

loop_
_geom_angle_atom_site_label_1
_geom_angle_atom_site_label_2
_geom_angle_atom_site_label_3
_geom_angle
C1 Cu1 C28 175.07(16)
C30 C28 C29 115.8(3)
C30 C28 Cu1 104.5(2)
C29 C28 Cu1 114.9(3)
C1 N2 C3 111.7(3)
C1 N2 C16 122.5(3)
C3 N2 C16 125.8(3)
C1 N1 C2 111.5(3)
C1 N1 C4 123.9(3)
C2 N1 C4 124.6(3)
N1 C1 N2 103.4(3)
N1 C1 Cu1 131.0(3)
N2 C1 Cu1 125.6(3)
C35 C30 C31 116.0(4)
C35 C30 C28 122.4(3)
C31 C30 C28 121.5(3)
C32 C31 C30 121.7(4)
B1 O2 C37 106.5(3)
B1 O1 C36 106.6(3)
C16 C17 C18 116.4(4)
C16 C17 C22 123.4(4)
C18 C17 C22 120.2(4)
C28 C29 B1 112.2(3)
C23 C22 C17 111.3(4)
C23 C22 C24 110.6(4)
C17 C22 C24 112.7(4)
C34 C35 C30 121.7(4)
C20 C21 C16 117.0(4)
C20 C21 C25 120.8(4)
C16 C21 C25 122.2(4)
C26B C25 C21 119.7(8)
C27A C25 C21 109.1(8)
C26B C25 C27B 112.9(14)
C21 C25 C27B 116.0(15)
C27A C25 C26A 108.0(7)
C21 C25 C26A 109.7(6)
O1 B1 O2 113.6(4)
O1 B1 C29 122.1(4)
O2 B1 C29 124.3(4)
O2 C37 C40 106.8(4)
O2 C37 C41 107.5(4)
C40 C37 C41 109.1(4)
O2 C37 C36 104.2(3)
C40 C37 C36 113.8(4)
C41 C37 C36 114.9(4)
C3 C2 N1 107.1(3)
C4 C9 C8 117.1(4)
C4 C9 C13 122.3(4)
C8 C9 C13 120.6(4)
C8 C7 C6 120.9(4)
C7 C6 C5 121.0(4)
C31 C32 C33 121.0(4)
C9 C4 C5 123.4(4)
C9 C4 N1 118.5(4)
C5 C4 N1 118.1(4)
C33 C34 C35 121.6(4)
C19 C20 C21 121.1(4)
C17 C16 C21 123.6(4)
C17 C16 N2 118.0(4)
C21 C16 N2 118.5(4)
C6 C5 C4 116.8(4)
C6 C5 C10 121.5(4)
C4 C5 C10 121.7(4)
C34 C33 C32 117.9(4)
C5 C10 C12 112.6(4)
C5 C10 C11 110.5(3)
C12 C10 C11 110.8(4)
C2 C3 N2 106.3(4)
O1 C36 C39 106.5(4)
O1 C36 C38 108.7(3)
C39 C36 C38 111.1(4)
O1 C36 C37 100.7(3)
C39 C36 C37 113.5(4)
C38 C36 C37 115.4(4)
C18 C19 C20 120.1(4)
C9 C13 C15 112.7(4)
C9 C13 C14 110.5(4)
C15 C13 C14 110.5(4)
C19 C18 C17 121.8(5)
C7 C8 C9 120.9(4)
C3X C2X C1X 107.7(14)
C4X C3X C2X 125.9(15)
C5X C4X C3X 126.6(19)
C1Y C2Y C3Y 109(2)
C4Y C3Y C2Y 109(2)
C5Y C4Y C3Y 114(2)

loop_
_geom_bond_atom_site_label_1
_geom_bond_atom_site_label_2
_geom_bond_distance
Cu1 C1 1.898(4)
Cu1 C28 1.948(3)
C28 C30 1.496(5)
C28 C29 1.526(5)
N2 C1 1.362(5)
N2 C3 1.390(5)
N2 C16 1.443(5)
N1 C1 1.360(5)
N1 C2 1.384(5)
N1 C4 1.439(5)
C30 C35 1.395(5)
C30 C31 1.408(5)
C31 C32 1.375(6)
O2 B1 1.359(5)
O2 C37 1.439(5)
O1 B1 1.353(6)
O1 C36 1.480(5)
C17 C16 1.382(6)
C17 C18 1.391(6)
C17 C22 1.520(6)
C29 B1 1.579(6)
C22 C23 1.518(7)
C22 C24 1.526(7)
C35 C34 1.379(6)
C21 C20 1.383(6)
C21 C16 1.397(6)
C21 C25 1.518(7)
C25 C26B 1.492(12)
C25 C27A 1.517(10)
C25 C27B 1.520(13)
C25 C26A 1.583(9)
C37 C40 1.523(6)
C37 C41 1.525(6)
C37 C36 1.533(6)
C2 C3 1.340(6)
C9 C4 1.392(6)
C9 C8 1.396(6)
C9 C13 1.516(7)
C7 C8 1.371(7)
C7 C6 1.376(6)
C6 C5 1.393(6)
C32 C33 1.387(6)
C4 C5 1.399(6)
C34 C33 1.373(6)
C20 C19 1.374(7)
C5 C10 1.517(6)
C10 C12 1.520(6)
C10 C11 1.529(6)
C36 C39 1.491(6)
C36 C38 1.522(6)
C19 C18 1.368(7)
C13 C15 1.534(6)
C13 C14 1.538(7)
C1X C2X 1.40(2)
C2X C3X 1.395(15)
C3X C4X 1.358(16)
C4X C5X 1.302(19)
C1Y C2Y 1.37(2)
C2Y C3Y 1.39(2)
C3Y C4Y 1.39(2)
C4Y C5Y 1.32(2)
